data_1550987
loop_
_publ_author_name
'Kim, Hyehyun'
'Kim, Dongwook'
'Moon, Dohyun'
'Choi, Yong Nam'
'Baek, Seung Bin'
'Lah, Myoung Soo'

_publ_section_title
;
 Symmetry-guided syntheses of mixed-linker Zr metal-organic frameworks
 with precise linker locations
;
_journal_name_full 'Chemical Science'
_journal_paper_doi 10.1039/C9SC01301F
_journal_year 2019
_chemical_formula_sum 'C64 H42 N2 O40 Zr6'
_chemical_formula_weight 2026.31
_space_group_crystal_system tetragonal
_space_group_IT_number 139
_space_group_name_Hall '-I 4 2'
_space_group_name_H-M_alt 'I 4/m m m'
_symmetry_space_group_name_Hall '-I 4 2'
_symmetry_space_group_name_H-M 'I 4/m m m'
_atom_sites_solution_hydrogens geom
_audit_creation_method SHELXL-2014/7
_audit_update_record
;
2019-02-08 deposited with the CCDC.    2019-05-07 downloaded from the CCDC.
;
_cell_angle_alpha 90
_cell_angle_beta 90
_cell_angle_gamma 90
_cell_formula_units_Z 2
_cell_length_a 14.955(2)
_cell_length_b 14.955(2)
_cell_length_c 26.077(5)
_cell_measurement_reflns_used 65714
_cell_measurement_temperature 250(2)
_cell_measurement_theta_max 33.456
_cell_measurement_theta_min 1.897
_cell_volume 5832.2(16)
_computing_cell_refinement HKL3000
_computing_data_collection 'PAL BL2D-SMDC Program'
_computing_data_reduction HKL3000
_computing_molecular_graphics ORTEP
_computing_publication_material CIFTAB
_computing_structure_refinement SHELXL
_computing_structure_solution SHELXS
_diffrn_ambient_temperature 250(2)
_diffrn_measured_fraction_theta_full 0.999
_diffrn_measured_fraction_theta_max 0.941
_diffrn_measurement_device_type 'ADSC Q210 CCD area detector'
_diffrn_measurement_method 'omega scan'
_diffrn_radiation_type synchrotron
_diffrn_radiation_wavelength 0.700
_diffrn_reflns_av_R_equivalents 0.0399
_diffrn_reflns_av_unetI/netI 0.0222
_diffrn_reflns_Laue_measured_fraction_full 0.999
_diffrn_reflns_Laue_measured_fraction_max 0.941
_diffrn_reflns_limit_h_max 21
_diffrn_reflns_limit_h_min -21
_diffrn_reflns_limit_k_max 22
_diffrn_reflns_limit_k_min -22
_diffrn_reflns_limit_l_max 38
_diffrn_reflns_limit_l_min -38
_diffrn_reflns_number 34972
_diffrn_reflns_point_group_measured_fraction_full 0.999
_diffrn_reflns_point_group_measured_fraction_max 0.941
_diffrn_reflns_theta_full 24.835
_diffrn_reflns_theta_max 33.456
_diffrn_reflns_theta_min 1.897
_diffrn_source 'PLSII 2D bending magnet'
_exptl_absorpt_coefficient_mu 0.550
_exptl_absorpt_correction_T_max 0.978
_exptl_absorpt_correction_T_min 0.975
_exptl_absorpt_correction_type multi-scan
_exptl_absorpt_process_details HKL3000
_exptl_crystal_colour colorless
_exptl_crystal_density_diffrn 1.154
_exptl_crystal_description block
_exptl_crystal_F_000 2000
_exptl_crystal_size_max 0.047
_exptl_crystal_size_mid 0.045
_exptl_crystal_size_min 0.040
_refine_diff_density_max 2.514
_refine_diff_density_min -2.154
_refine_diff_density_rms 0.195
_refine_ls_extinction_coef 0.0069(7)
_refine_ls_extinction_expression Fc^*^=kFc[1+0.001xFc^2^\l^3^/sin(2\q)]^-1/4^
_refine_ls_extinction_method 'SHELXL-2014/7 (Sheldrick 2014'
_refine_ls_goodness_of_fit_ref 1.082
_refine_ls_hydrogen_treatment constr
_refine_ls_matrix_type full
_refine_ls_number_parameters 109
_refine_ls_number_reflns 3181
_refine_ls_number_restraints 190
_refine_ls_restrained_S_all 1.379
_refine_ls_R_factor_all 0.0758
_refine_ls_R_factor_gt 0.0677
_refine_ls_shift/su_max 0.001
_refine_ls_shift/su_mean 0.000
_refine_ls_structure_factor_coef Fsqd
_refine_ls_weighting_details 'w=1/[\s^2^(Fo^2^)+(0.1266P)^2^+28.8964P] where P=(Fo^2^+2Fc^2^)/3'
_refine_ls_weighting_scheme calc
_refine_ls_wR_factor_gt 0.1923
_refine_ls_wR_factor_ref 0.1995
_reflns_Friedel_coverage 0.000
_reflns_number_gt 2723
_reflns_number_total 3181
_reflns_threshold_expression 'I > 2\s(I)'
_cod_data_source_file c9sc01301f2.cif
_cod_data_source_block P17_026ttg_sq
_cod_depositor_comments
;
The following automatic conversions were performed:

'_exptl_absorpt_correction_type' value 'Multi-scan' changed to
'multi-scan' according to
/home/data/users/saulius/crontab/automatic-downloads/rss-feeds/RSC/lib/dictionaries/cif_core.dic
dictionary named 'cif_core.dic' version 2.4.2 from 2011-04-26.

Automatic conversion script
Id: cif_fix_values 4973 2017-02-22 13:04:09Z antanas 
;
_cod_original_cell_volume 5832(2)
_cod_database_code 1550987
_shelx_shelxl_version_number 2014/7
_shelx_space_group_comment
;
The symmetry employed for this shelxl refinement is uniquely defined
by the following loop, which should always be used as a source of
symmetry information in preference to the above space-group names.
They are only intended as comments.
;

loop_
_space_group_symop_operation_xyz
'x, y, z'
'-x, -y, z'
'-y, x, z'
'y, -x, z'
'-x, y, -z'
'x, -y, -z'
'y, x, -z'
'-y, -x, -z'
'x+1/2, y+1/2, z+1/2'
'-x+1/2, -y+1/2, z+1/2'
'-y+1/2, x+1/2, z+1/2'
'y+1/2, -x+1/2, z+1/2'
'-x+1/2, y+1/2, -z+1/2'
'x+1/2, -y+1/2, -z+1/2'
'y+1/2, x+1/2, -z+1/2'
'-y+1/2, -x+1/2, -z+1/2'
'-x, -y, -z'
'x, y, -z'
'y, -x, -z'
'-y, x, -z'
'x, -y, z'
'-x, y, z'
'-y, -x, z'
'y, x, z'
'-x+1/2, -y+1/2, -z+1/2'
'x+1/2, y+1/2, -z+1/2'
'y+1/2, -x+1/2, -z+1/2'
'-y+1/2, x+1/2, -z+1/2'
'x+1/2, -y+1/2, z+1/2'
'-x+1/2, y+1/2, z+1/2'
'-y+1/2, -x+1/2, z+1/2'
'y+1/2, x+1/2, z+1/2'

loop_
_atom_site_label
_atom_site_type_symbol
_atom_site_fract_x
_atom_site_fract_y
_atom_site_fract_z
_atom_site_U_iso_or_equiv
_atom_site_adp_type
_atom_site_occupancy
_atom_site_site_symmetry_order
_atom_site_calc_flag
_atom_site_refinement_flags_posn
_atom_site_refinement_flags_adp
_atom_site_refinement_flags_occupancy
_atom_site_disorder_assembly
_atom_site_disorder_group
Zr1 Zr 0.5000 0.5000 0.09409(2) 0.00998(18) Uani 1 8 d S T P . .
Zr2 Zr 0.38161(2) 0.38161(2) 0.0000 0.01401(18) Uani 1 4 d S T P . .
O1M O 0.5000 0.3816(4) 0.04517(15) 0.0616(17) Uani 1 2 d S TU P A .
O1 O 0.41155(13) 0.41155(13) 0.13677(10) 0.0223(6) Uani 1 2 d S T P A .
O2 O 0.33471(16) 0.33471(16) 0.07769(12) 0.0519(13) Uani 1 2 d S TU P A .
C1 C 0.3547(2) 0.3547(2) 0.12341(15) 0.0343(11) Uani 1 2 d S T P . .
C2 C 0.3068(2) 0.3068(2) 0.16533(17) 0.0515(17) Uani 1 2 d S TU P A .
C3 C 0.3266(3) 0.3266(3) 0.21488(19) 0.062(2) Uani 1 2 d S TU P . .
H3 H 0.3701 0.3701 0.2221 0.075 Uiso 1 2 calc R U P A .
C4 C 0.2825(2) 0.2825(2) 0.25572(19) 0.063(2) Uani 1 2 d S TU P A .
C5 C 0.2422(3) 0.2422(3) 0.15378(19) 0.078(3) Uani 1 2 d S TU P . .
H5 H 0.2289 0.2289 0.1194 0.094 Uiso 1 2 calc R U P A .
C6 C 0.3020(3) 0.3020(3) 0.3077(2) 0.081(3) Uani 1 2 d S TU P . .
O4 O 0.2343(3) 0.3930(4) 0.0000 0.0648(16) Uani 0.5 2 d DS TU P A 1
O5 O 0.2258(7) 0.2431(6) 0.0000 0.303(16) Uani 0.5 2 d DS TU P A 1
C7 C 0.1854(4) 0.3250(5) 0.0000 0.174(13) Uani 0.5 2 d DS TU P A 1
C8 C 0.0886(4) 0.3343(5) 0.0000 0.144(12) Uani 0.5 2 d DS TU P A 1
C9 C 0.0475(3) 0.4198(5) 0.0000 0.32(3) Uani 0.5 2 d DS TU P A 1
C10 C 0.0472(3) 0.2523(6) 0.0000 0.27(3) Uani 0.5 2 d DS TU P A 1
N1 N 0.0971(6) 0.5000 0.0000 0.32(5) Uani 0.25 4 d DS TU P A 1
N2 N 0.0810(7) 0.1681(6) 0.0000 0.27(5) Uani 0.125 2 d DS TU P A 1
O1S O 0.2343(3) 0.3930(4) 0.0000 0.0648(16) Uani 0.5 2 d S TU P A 2

loop_
_atom_site_aniso_label
_atom_site_aniso_U_11
_atom_site_aniso_U_22
_atom_site_aniso_U_33
_atom_site_aniso_U_23
_atom_site_aniso_U_13
_atom_site_aniso_U_12
Zr1 0.0135(2) 0.0135(2) 0.0030(3) 0.000 0.000 0.000
Zr2 0.0182(2) 0.0182(2) 0.0057(2) 0.000 0.000 -0.00694(15)
O1M 0.0216(15) 0.124(4) 0.039(2) -0.059(3) 0.000 0.000
O1 0.0285(9) 0.0285(9) 0.0100(10) 0.0035(6) 0.0035(6) -0.0097(11)
O2 0.073(2) 0.073(2) 0.0107(13) 0.0036(8) 0.0036(8) -0.053(2)
C1 0.0464(18) 0.0464(18) 0.0101(15) 0.0041(9) 0.0041(9) -0.029(2)
C2 0.071(3) 0.071(3) 0.0131(17) 0.0057(11) 0.0057(11) -0.048(3)
C3 0.086(3) 0.086(3) 0.0158(18) 0.0051(12) 0.0051(12) -0.065(4)
C4 0.086(3) 0.086(3) 0.0166(19) 0.0051(12) 0.0051(12) -0.065(4)
C5 0.109(4) 0.109(4) 0.0167(19) 0.0047(13) 0.0047(13) -0.082(5)
C6 0.111(4) 0.111(4) 0.021(2) 0.0049(14) 0.0049(14) -0.084(5)
O4 0.034(2) 0.111(4) 0.049(3) 0.000 0.000 -0.028(3)
O5 0.17(2) 0.56(5) 0.176(19) 0.000 0.000 0.21(3)
C7 0.20(3) 0.25(3) 0.070(14) 0.000 0.000 0.14(2)
C8 0.021(7) 0.18(3) 0.23(3) 0.000 0.000 0.028(11)
C9 0.21(5) 0.23(4) 0.52(5) 0.000 0.000 -0.05(3)
C10 0.29(5) 0.31(4) 0.20(4) 0.000 0.000 -0.04(4)
N1 0.31(8) 0.23(6) 0.42(8) 0.000 0.000 0.000
N2 0.32(8) 0.29(6) 0.20(7) 0.000 0.000 0.02(7)
O1S 0.034(2) 0.111(4) 0.049(3) 0.000 0.000 -0.028(3)

loop_
_atom_type_symbol
_atom_type_description
_atom_type_scat_dispersion_real
_atom_type_scat_dispersion_imag
_atom_type_scat_source
C C 0.0030 0.0016 'International Tables Vol C Tables 4.2.6.8 and 6.1.1.4'
H H 0.0000 0.0000 'International Tables Vol C Tables 4.2.6.8 and 6.1.1.4'
N N 0.0059 0.0032 'International Tables Vol C Tables 4.2.6.8 and 6.1.1.4'
O O 0.0105 0.0059 'International Tables Vol C Tables 4.2.6.8 and 6.1.1.4'
Zr Zr -3.5084 0.5477 'International Tables Vol C Tables 4.2.6.8 and 6.1.1.4'

loop_
_geom_angle_atom_site_label_1
_geom_angle_atom_site_label_2
_geom_angle_atom_site_label_3
_geom_angle
_geom_angle_site_symmetry_1
_geom_angle_site_symmetry_3
O1 Zr1 O1 74.84(7) 2_665 3_655
O1 Zr1 O1 74.84(7) 2_665 4_565
O1 Zr1 O1 118.50(15) 3_655 4_565
O1 Zr1 O1 118.50(15) 2_665 .
O1 Zr1 O1 74.84(7) 3_655 .
O1 Zr1 O1 74.84(7) 4_565 .
O1 Zr1 O1M 142.37(3) 2_665 4_565
O1 Zr1 O1M 142.37(3) 3_655 4_565
O1 Zr1 O1M 78.81(13) 4_565 4_565
O1 Zr1 O1M 78.81(13) . 4_565
O1 Zr1 O1M 78.81(13) 2_665 3_655
O1 Zr1 O1M 78.81(13) 3_655 3_655
O1 Zr1 O1M 142.37(3) 4_565 3_655
O1 Zr1 O1M 142.37(3) . 3_655
O1M Zr1 O1M 108.5(3) 4_565 3_655
O1 Zr1 O1M 78.81(13) 2_665 2_665
O1 Zr1 O1M 142.37(3) 3_655 2_665
O1 Zr1 O1M 78.81(13) 4_565 2_665
O1 Zr1 O1M 142.37(3) . 2_665
O1M Zr1 O1M 70.02(16) 4_565 2_665
O1M Zr1 O1M 70.02(16) 3_655 2_665
O1 Zr1 O1M 142.37(3) 2_665 .
O1 Zr1 O1M 78.81(13) 3_655 .
O1 Zr1 O1M 142.37(3) 4_565 .
O1 Zr1 O1M 78.81(13) . .
O1M Zr1 O1M 70.02(16) 4_565 .
O1M Zr1 O1M 70.02(16) 3_655 .
O1M Zr1 O1M 108.5(3) 2_665 .
O1 Zr1 Zr2 110.97(5) 2_665 19_565
O1 Zr1 Zr2 166.33(7) 3_655 19_565
O1 Zr1 Zr2 75.17(7) 4_565 19_565
O1 Zr1 Zr2 110.97(5) . 19_565
O1M Zr1 Zr2 35.02(7) 4_565 19_565
O1M Zr1 Zr2 90.03(14) 3_655 19_565
O1M Zr1 Zr2 35.02(7) 2_665 19_565
O1M Zr1 Zr2 90.04(14) . 19_565
O1 Zr1 Zr2 110.97(5) 2_665 3_655
O1 Zr1 Zr2 75.17(7) 3_655 3_655
O1 Zr1 Zr2 166.33(7) 4_565 3_655
O1 Zr1 Zr2 110.97(5) . 3_655
O1M Zr1 Zr2 90.03(14) 4_565 3_655
O1M Zr1 Zr2 35.02(7) 3_655 3_655
O1M Zr1 Zr2 90.03(14) 2_665 3_655
O1M Zr1 Zr2 35.02(7) . 3_655
Zr2 Zr1 Zr2 91.16(2) 19_565 3_655
O1 Zr1 Zr2 75.17(7) 2_665 17_665
O1 Zr1 Zr2 110.97(5) 3_655 17_665
O1 Zr1 Zr2 110.97(5) 4_565 17_665
O1 Zr1 Zr2 166.33(7) . 17_665
O1M Zr1 Zr2 90.03(14) 4_565 17_665
O1M Zr1 Zr2 35.02(7) 3_655 17_665
O1M Zr1 Zr2 35.02(7) 2_665 17_665
O1M Zr1 Zr2 90.04(14) . 17_665
Zr2 Zr1 Zr2 60.670(12) 19_565 17_665
Zr2 Zr1 Zr2 60.670(12) 3_655 17_665
O1M Zr2 O1M 72.1(2) . 4_565
O1M Zr2 O1M 107.9(3) . 19_565
O1M Zr2 O1M 67.27(18) 4_565 19_565
O1M Zr2 O1M 67.27(18) . 18
O1M Zr2 O1M 107.9(3) 4_565 18
O1M Zr2 O1M 72.1(2) 19_565 18
O1M Zr2 O4 86.3(2) . 7
O1M Zr2 O4 146.11(8) 4_565 7
O1M Zr2 O4 146.11(8) 19_565 7
O1M Zr2 O4 86.3(2) 18 7
O1M Zr2 O1S 86.3(2) . 7
O1M Zr2 O1S 146.11(8) 4_565 7
O1M Zr2 O1S 146.11(8) 19_565 7
O1M Zr2 O1S 86.3(2) 18 7
O1M Zr2 O1S 146.11(8) . .
O1M Zr2 O1S 86.3(2) 4_565 .
O1M Zr2 O1S 86.3(2) 19_565 .
O1M Zr2 O1S 146.11(8) 18 .
O1S Zr2 O1S 98.9(3) 7 .
O1M Zr2 O4 146.11(8) . .
O1M Zr2 O4 86.3(2) 4_565 .
O1M Zr2 O4 86.3(2) 19_565 .
O1M Zr2 O4 146.11(8) 18 .
O4 Zr2 O4 98.9(3) 7 .
O1M Zr2 O2 139.15(8) . 18
O1M Zr2 O2 139.15(8) 4_565 18
O1M Zr2 O2 76.19(14) 19_565 18
O1M Zr2 O2 76.19(14) 18 18
O4 Zr2 O2 73.38(8) 7 18
O1S Zr2 O2 73.38(8) 7 18
O1S Zr2 O2 73.38(8) . 18
O4 Zr2 O2 73.38(8) . 18
O1M Zr2 O2 76.20(14) . .
O1M Zr2 O2 76.20(14) 4_565 .
O1M Zr2 O2 139.15(8) 19_565 .
O1M Zr2 O2 139.15(8) 18 .
O4 Zr2 O2 73.38(8) 7 .
O1S Zr2 O2 73.38(8) 7 .
O1S Zr2 O2 73.38(8) . .
O4 Zr2 O2 73.38(8) . .
O2 Zr2 O2 127.83(18) 18 .
O1M Zr2 Zr1 88.12(14) . 17_665
O1M Zr2 Zr1 88.12(14) 4_565 17_665
O1M Zr2 Zr1 36.08(12) 19_565 17_665
O1M Zr2 Zr1 36.08(12) 18 17_665
O4 Zr2 Zr1 117.68(9) 7 17_665
O1S Zr2 Zr1 117.68(9) 7 17_665
O1S Zr2 Zr1 117.68(9) . 17_665
O4 Zr2 Zr1 117.68(9) . 17_665
O2 Zr2 Zr1 71.67(9) 18 17_665
O2 Zr2 Zr1 160.51(9) . 17_665
O1M Zr2 Zr2 33.64(9) . 3_655
O1M Zr2 Zr2 90.00(16) 4_565 3_655
O1M Zr2 Zr2 90.00(16) 19_565 3_655
O1M Zr2 Zr2 33.64(9) 18 3_655
O4 Zr2 Zr2 85.57(15) 7 3_655
O1S Zr2 Zr2 85.57(15) 7 3_655
O1S Zr2 Zr2 175.57(15) . 3_655
O4 Zr2 Zr2 175.57(15) . 3_655
O2 Zr2 Zr2 108.11(6) 18 3_655
O2 Zr2 Zr2 108.12(6) . 3_655
Zr1 Zr2 Zr2 59.667(6) 17_665 3_655
Zr2 O1M Zr2 112.73(18) . 3_655
Zr2 O1M Zr1 108.90(18) . .
Zr2 O1M Zr1 108.90(18) 3_655 .
C1 O1 Zr1 133.1(2) . .
C1 O2 Zr2 134.4(3) . .
O1 C1 O2 125.7(4) . .
O1 C1 C2 116.7(4) . .
O2 C1 C2 117.6(4) . .
C3 C2 C5 120.3(4) . .
C3 C2 C1 119.3(4) . .
C5 C2 C1 120.4(4) . .
C2 C3 C4 120.9(5) . .
C4 C4 C3 118.9(6) 25 .
C4 C4 C6 119.2(6) 25 .
C3 C4 C6 121.9(5) . .
C6 C5 C2 120.5(5) 25 .
C5 C6 C4 120.1(6) 25 .
C7 O4 Zr2 121.3(5) . .
O5 O5 C7 161.3(5) 7 .
O5 O5 C7 14.8(4) 7 7
C7 O5 C7 146.5(8) . 7
O4 C7 O5 118.0(6) . .
O4 C7 C8 120.2(5) . .
O5 C7 C8 121.8(6) . .
O4 C7 O5 114.1(5) . 7
O5 C7 O5 3.9(2) . 7
C8 C7 O5 125.7(5) . 7
C10 C8 C9 127.5(6) . .
C10 C8 C7 111.3(5) . .
C9 C8 C7 121.2(5) . .
N1 C9 C8 122.6(5) . .
N1 C9 C9 121.8(4) . 5
C8 C9 C9 115.7(3) . 5
N2 C10 C8 131.4(6) . .
N2 C10 C10 111.9(5) . 5
C8 C10 C10 116.8(3) . 5
C9 N1 C9 116.5(9) . 21_565
C10 N2 N2 156.8(5) . 7

loop_
_geom_bond_atom_site_label_1
_geom_bond_atom_site_label_2
_geom_bond_distance
_geom_bond_site_symmetry_2
Zr1 O1 2.177(3) 2_665
Zr1 O1 2.177(3) 3_655
Zr1 O1 2.177(3) 4_565
Zr1 O1 2.177(3) .
Zr1 O1M 2.182(4) 4_565
Zr1 O1M 2.182(4) 3_655
Zr1 O1M 2.182(4) 2_665
Zr1 O1M 2.182(4) .
Zr1 Zr2 3.5057(7) 19_565
Zr1 Zr2 3.5057(7) 3_655
Zr1 Zr2 3.5057(7) 17_665
Zr2 O1M 2.127(2) .
Zr2 O1M 2.127(2) 4_565
Zr2 O1M 2.127(2) 19_565
Zr2 O1M 2.127(2) 18
Zr2 O4 2.210(5) 7
Zr2 O1S 2.210(5) 7
Zr2 O1S 2.210(5) .
Zr2 O4 2.210(5) .
Zr2 O2 2.255(3) 18
Zr2 O2 2.256(3) .
Zr2 Zr1 3.5057(7) 17_665
Zr2 Zr2 3.5411(8) 3_655
O1M Zr2 2.127(2) 3_655
O1 C1 1.251(5) .
O2 C1 1.265(5) .
C1 C2 1.490(6) .
C2 C3 1.358(7) .
C2 C5 1.401(8) .
C3 C4 1.415(7) .
C4 C4 1.407(11) 25
C4 C6 1.418(8) .
C5 C6 1.371(8) 25
C6 C5 1.371(8) 25
O4 C7 1.253(7) .
O5 O5 0.367(16) 7
O5 C7 1.365(7) .
O5 C7 1.717(12) 7
C7 C8 1.454(7) .
C7 O5 1.717(12) 7
C8 C10 1.373(7) .
C8 C9 1.418(6) .
C9 N1 1.411(7) .
C9 C9 1.420(8) 5
C10 N2 1.358(7) .
C10 C10 1.413(8) 5
N1 C9 1.411(7) 21_565
N2 N2 1.84(2) 7
